data_4317849
loop_
_publ_author_name
'Cord\'elia S. Ara\'ujo'
'Michael G. B. Drew'
'V\'itor F\'elix'
'Lorna Jack'
'Jo\~ao Madureira'
'Mike Newell'
'Sue Roche'
'Teresa M. Santos'
'Jim A. Thomas'
'Lesley Yellowlees'

_publ_contact_author_address
;
Prof. V. Felix
Departamento de Quimica
Universidade de Aveiro
3810-193
Aveiro
Portugal
;
_publ_contact_author_email 'vfelix@dq.ua.pt or felix@itqb.unl.pt'
_publ_contact_author_fax '[351]234 370 084'
_publ_contact_author_phone '[351]234 370 729'
_publ_section_title
;
 RuII Electron Transfer Systems Containing S-Donor Ligands
;
_journal_name_full 'Inorganic Chemistry'
_journal_page_first 2250
_journal_page_last 2259
_journal_paper_doi 10.1021/ic010882i
_journal_volume 41
_journal_year 2002
_chemical_formula_sum 'C20 H38 Cl4 N4 O4 Ru2 S6'
_chemical_formula_weight 934.84
_chemical_name_systematic
;
 ?
;
_space_group_IT_number 14
_symmetry_cell_setting monoclinic
_symmetry_space_group_name_Hall '-P 2yab'
_symmetry_space_group_name_H-M 'P 1 21/a 1'
_atom_sites_solution_hydrogens geom
_atom_sites_solution_primary direct
_atom_sites_solution_secondary difmap
_audit_creation_method SHELXL-97
_cell_angle_alpha 90.00
_cell_angle_beta 90.520(10)
_cell_angle_gamma 90.00
_cell_formula_units_Z 2
_cell_length_a 10.929(14)
_cell_length_b 13.514(17)
_cell_length_c 11.299(16)
_cell_measurement_temperature 293(2)
_cell_volume 1669(4)
_computing_cell_refinement XDS
_computing_data_collection 'XDS (Kabsch, 1991)'
_computing_data_reduction XDS
_computing_molecular_graphics PLATON(Spek,1999)
_computing_structure_refinement 'SHELXL-97 (Sheldrick, 1997)'
_computing_structure_solution 'SHELXS-86 (Sheldrick, 1990)'
_diffrn_ambient_temperature 293(2)
_diffrn_measured_fraction_theta_full 0.886
_diffrn_measured_fraction_theta_max 0.886
_diffrn_measurement_device_type 'Mar-research Image Plate'
_diffrn_radiation_monochromator graphite
_diffrn_radiation_source 'fine-focus sealed tube'
_diffrn_radiation_type MoK\a
_diffrn_radiation_wavelength 0.71073
_diffrn_reflns_av_R_equivalents 0.1057
_diffrn_reflns_av_sigmaI/netI 0.1082
_diffrn_reflns_limit_h_max 13
_diffrn_reflns_limit_h_min 0
_diffrn_reflns_limit_k_max 16
_diffrn_reflns_limit_k_min -16
_diffrn_reflns_limit_l_max 13
_diffrn_reflns_limit_l_min -13
_diffrn_reflns_number 4970
_diffrn_reflns_theta_full 26.00
_diffrn_reflns_theta_max 26.00
_diffrn_reflns_theta_min 2.35
_exptl_absorpt_coefficient_mu 1.636
_exptl_crystal_density_diffrn 1.861
_exptl_crystal_density_method 'not measured'
_exptl_crystal_F_000 940
_refine_diff_density_max 1.274
_refine_diff_density_min -1.332
_refine_diff_density_rms 0.186
_refine_ls_extinction_method none
_refine_ls_goodness_of_fit_ref 1.074
_refine_ls_hydrogen_treatment mixed
_refine_ls_matrix_type full
_refine_ls_number_parameters 194
_refine_ls_number_reflns 3040
_refine_ls_number_restraints 6
_refine_ls_restrained_S_all 1.073
_refine_ls_R_factor_all 0.1296
_refine_ls_R_factor_gt 0.0781
_refine_ls_shift/su_max 0.000
_refine_ls_shift/su_mean 0.000
_refine_ls_structure_factor_coef Fsqd
_refine_ls_weighting_details 'w=1/[\s^2^(Fo^2^)+(0.1145P)^2^+2.8404P] where P=(Fo^2^+2Fc^2^)/3'
_refine_ls_weighting_scheme calc
_refine_ls_wR_factor_gt 0.1897
_refine_ls_wR_factor_ref 0.2139
_reflns_number_gt 2091
_reflns_number_total 3040
_reflns_threshold_expression >2sigma(I)
_cod_data_source_file ic010882i.cif
_cod_data_source_block Complex3[{Ru([9]aneS3Cl}2(bpym)]Cl2.4H2O
_cod_depositor_comments
;
The following automatic conversions were performed:

'_symmetry_cell_setting' value 'Monoclinic' changed to 'monoclinic'
according to the built-in table from CIF Core dictionary named
'cif_core.dic' version 2.4.1 from 2010-06-29.

Automatic conversion script
Id: cif_fix_values 1646 2011-03-28 12:23:43Z adriana 

The following automatic conversions were performed:

'_refine_ls_weighting_scheme' value 'calc
w=1/[\s^2^(Fo^2^)+(0.1145P)^2^+2.8404P] where P=(Fo^2^+2Fc^2^)/3' was
changed to 'calc'. New tag '_refine_ls_weighting_details' was
created. The value of the new tag was set to
'w=1/[\s^2^(Fo^2^)+(0.1145P)^2^+2.8404P] where P=(Fo^2^+2Fc^2^)/3'.

Automatic conversion script
Id: cif_fix_values 3143 2015-03-26 13:38:13Z robertas 

The following automatic conversions were performed:
data name '_publ_contact_author_adress' replaced with
'_publ_contact_author_address' as specified in the replacement file
'/home/antanas/src/cod-tools/trunk/data/replacement-values/replacement_tags.lst'.

Automatic conversion script
Id: cif_correct_tags 4998 2017-03-02 13:24:31Z antanas 
;
_cod_database_code 4317849

loop_
_symmetry_equiv_pos_as_xyz
'x, y, z'
'-x+1/2, y+1/2, -z'
'-x, -y, -z'
'x-1/2, -y-1/2, z'

loop_
_atom_site_label
_atom_site_type_symbol
_atom_site_fract_x
_atom_site_fract_y
_atom_site_fract_z
_atom_site_U_iso_or_equiv
_atom_site_adp_type
_atom_site_occupancy
_atom_site_calc_flag
_atom_site_refinement_flags
_atom_site_disorder_assembly
_atom_site_disorder_group
Ru1 Ru 0.78373(12) 0.96567(6) 0.36286(12) 0.0369(3) Uani 1 d . . .
Cl1 Cl 0.6790(4) 1.0564(3) 0.5168(4) 0.0535(11) Uani 1 d . . .
S1 S 0.6755(4) 1.0548(3) 0.2228(4) 0.0432(9) Uani 1 d . . .
C2 C 0.7243(16) 1.0110(12) 0.0783(16) 0.058(4) Uani 1 d . . .
H2A H 0.6706 0.9584 0.0515 0.070 Uiso 1 calc R . .
H2B H 0.7196 1.0647 0.0214 0.070 Uiso 1 calc R . .
C3 C 0.859(2) 0.9718(12) 0.0870(17) 0.063(5) Uani 1 d . . .
H3A H 0.9145 1.0272 0.0985 0.075 Uiso 1 calc R . .
H3B H 0.8804 0.9393 0.0136 0.075 Uiso 1 calc R . .
S4 S 0.8769(4) 0.8837(3) 0.2114(4) 0.0451(9) Uani 1 d . . .
C5 C 0.7663(13) 0.7840(10) 0.1667(12) 0.042(3) Uani 1 d . . .
H5A H 0.7101 0.8097 0.1074 0.050 Uiso 1 calc R . .
H5B H 0.8110 0.7295 0.1316 0.050 Uiso 1 calc R . .
C6 C 0.6965(14) 0.7473(9) 0.2681(15) 0.046(4) Uani 1 d . . .
H6A H 0.7502 0.7090 0.3193 0.056 Uiso 1 calc R . .
H6B H 0.6319 0.7039 0.2399 0.056 Uiso 1 calc R . .
S7 S 0.6291(3) 0.8485(2) 0.3533(4) 0.0435(8) Uani 1 d . . .
C8 C 0.5145(15) 0.8970(10) 0.2431(15) 0.047(4) Uani 1 d . . .
H8A H 0.5302 0.8675 0.1665 0.056 Uiso 1 calc R . .
H8B H 0.4332 0.8771 0.2671 0.056 Uiso 1 calc R . .
C9 C 0.5182(16) 1.0100(12) 0.2311(18) 0.056(4) Uani 1 d . . .
H9A H 0.4782 1.0398 0.2986 0.067 Uiso 1 calc R . .
H9B H 0.4737 1.0296 0.1602 0.067 Uiso 1 calc R . .
Cl2 Cl 0.9921(5) 1.2683(4) 0.0421(5) 0.0718(13) Uani 1 d . . .
N11 N 0.9259(11) 1.0711(7) 0.3841(11) 0.039(3) Uani 1 d . . .
C12 C 1.0072(13) 1.0496(9) 0.4713(12) 0.034(3) Uani 1 d . . .
N13 N 1.1063(11) 1.1020(8) 0.5050(10) 0.036(3) Uani 1 d . . .
C14 C 1.1216(15) 1.1866(10) 0.4516(15) 0.045(4) Uani 1 d . . .
H14 H 1.1887 1.2258 0.4712 0.054 Uiso 1 calc R . .
C15 C 1.0370(15) 1.2198(8) 0.3634(18) 0.058(4) Uani 1 d . . .
H15 H 1.0459 1.2819 0.3289 0.070 Uiso 1 calc R . .
C16 C 0.9413(16) 1.1584(9) 0.3298(14) 0.052(4) Uani 1 d . . .
H16 H 0.8878 1.1778 0.2697 0.062 Uiso 1 calc R . .
O100 O 0.7448(12) 1.3122(11) 0.1662(13) 0.080(4) Uani 1 d D . .
H101 H 0.816(7) 1.318(15) 0.137(17) 0.096 Uiso 1 d D . .
H102 H 0.691(12) 1.327(16) 0.114(14) 0.096 Uiso 1 d D . .
O200 O 0.6774(16) 1.5043(10) 0.2288(15) 0.095(6) Uani 1 d D . .
H201 H 0.71(2) 1.543(12) 0.278(18) 0.114 Uiso 1 d D . .
H202 H 0.70(2) 1.445(6) 0.24(2) 0.114 Uiso 1 d D . .

loop_
_atom_site_aniso_label
_atom_site_aniso_U_11
_atom_site_aniso_U_22
_atom_site_aniso_U_33
_atom_site_aniso_U_23
_atom_site_aniso_U_13
_atom_site_aniso_U_12
Ru1 0.0388(6) 0.0344(4) 0.0374(5) -0.0011(5) 0.0025(7) -0.0014(4)
Cl1 0.067(3) 0.0494(19) 0.044(2) -0.0087(16) 0.011(2) 0.0058(18)
S1 0.044(2) 0.0431(18) 0.043(2) 0.0018(15) 0.0021(18) 0.0014(15)
C2 0.049(10) 0.060(9) 0.066(11) 0.013(8) 0.007(10) -0.003(8)
C3 0.078(13) 0.072(10) 0.039(9) 0.006(8) -0.004(10) 0.017(10)
S4 0.040(2) 0.0503(19) 0.044(2) -0.0054(16) 0.0034(19) -0.0023(17)
C5 0.037(7) 0.048(7) 0.040(8) -0.004(6) 0.000(7) -0.006(6)
C6 0.042(8) 0.032(6) 0.064(10) -0.014(6) -0.008(8) 0.006(6)
S7 0.0417(18) 0.0457(16) 0.043(2) -0.0017(17) 0.006(2) -0.0056(15)
C8 0.040(8) 0.056(8) 0.045(10) -0.010(7) 0.007(8) 0.001(7)
C9 0.048(10) 0.064(9) 0.057(11) 0.006(8) -0.015(9) 0.000(8)
Cl2 0.059(3) 0.097(3) 0.060(3) -0.005(3) 0.007(3) 0.013(3)
N11 0.047(7) 0.032(5) 0.039(8) 0.000(5) 0.000(6) 0.005(5)
C12 0.033(7) 0.047(7) 0.023(7) 0.001(6) 0.014(6) 0.008(6)
N13 0.038(7) 0.033(5) 0.036(7) -0.008(5) 0.015(6) 0.004(5)
C14 0.046(9) 0.037(7) 0.052(9) 0.007(6) -0.002(8) -0.006(6)
C15 0.083(11) 0.022(5) 0.069(11) 0.017(7) -0.003(12) -0.018(6)
C16 0.079(11) 0.028(6) 0.049(10) 0.007(6) -0.017(8) -0.008(7)
O100 0.063(9) 0.090(9) 0.086(11) 0.007(7) 0.007(8) -0.010(7)
O200 0.126(16) 0.062(7) 0.098(12) -0.026(8) -0.005(11) 0.030(9)

loop_
_atom_type_symbol
_atom_type_description
_atom_type_scat_dispersion_real
_atom_type_scat_dispersion_imag
_atom_type_scat_source
C C 0.0033 0.0016 'International Tables Vol C Tables 4.2.6.8 and 6.1.1.4'
H H 0.0000 0.0000 'International Tables Vol C Tables 4.2.6.8 and 6.1.1.4'
N N 0.0061 0.0033 'International Tables Vol C Tables 4.2.6.8 and 6.1.1.4'
O O 0.0106 0.0060 'International Tables Vol C Tables 4.2.6.8 and 6.1.1.4'
Ru Ru -1.2594 0.8363 'International Tables Vol C Tables 4.2.6.8 and 6.1.1.4'
S S 0.1246 0.1234 'International Tables Vol C Tables 4.2.6.8 and 6.1.1.4'
Cl Cl 0.1484 0.1585 'International Tables Vol C Tables 4.2.6.8 and 6.1.1.4'

loop_
_geom_angle_atom_site_label_1
_geom_angle_atom_site_label_2
_geom_angle_atom_site_label_3
_geom_angle
_geom_angle_site_symmetry_1
_geom_angle_site_symmetry_3
_geom_angle_publ_flag
N13 Ru1 N11 78.4(4) 3_776 . ?
N13 Ru1 S4 93.7(3) 3_776 . ?
N11 Ru1 S4 94.6(3) . . ?
N13 Ru1 S1 173.8(3) 3_776 . ?
N11 Ru1 S1 95.6(3) . . ?
S4 Ru1 S1 88.20(18) . . ?
N13 Ru1 S7 98.4(3) 3_776 . ?
N11 Ru1 S7 176.1(4) . . ?
S4 Ru1 S7 87.92(16) . . ?
S1 Ru1 S7 87.48(16) . . ?
N13 Ru1 Cl1 88.9(3) 3_776 . ?
N11 Ru1 Cl1 85.9(3) . . ?
S4 Ru1 Cl1 177.36(17) . . ?
S1 Ru1 Cl1 89.17(17) . . ?
S7 Ru1 Cl1 91.71(16) . . ?
C2 S1 C9 102.8(9) . . ?
C2 S1 Ru1 107.0(6) . . ?
C9 S1 Ru1 105.6(6) . . ?
C3 C2 S1 109.7(14) . . ?
C3 C2 H2A 109.7 . . ?
S1 C2 H2A 109.7 . . ?
C3 C2 H2B 109.7 . . ?
S1 C2 H2B 109.7 . . ?
H2A C2 H2B 108.2 . . ?
C2 C3 S4 110.9(14) . . ?
C2 C3 H3A 109.5 . . ?
S4 C3 H3A 109.5 . . ?
C2 C3 H3B 109.5 . . ?
S4 C3 H3B 109.5 . . ?
H3A C3 H3B 108.0 . . ?
C3 S4 C5 101.2(8) . . ?
C3 S4 Ru1 102.2(6) . . ?
C5 S4 Ru1 105.0(5) . . ?
C6 C5 S4 111.7(10) . . ?
C6 C5 H5A 109.3 . . ?
S4 C5 H5A 109.3 . . ?
C6 C5 H5B 109.3 . . ?
S4 C5 H5B 109.3 . . ?
H5A C5 H5B 107.9 . . ?
C5 C6 S7 111.9(10) . . ?
C5 C6 H6A 109.2 . . ?
S7 C6 H6A 109.2 . . ?
C5 C6 H6B 109.2 . . ?
S7 C6 H6B 109.2 . . ?
H6A C6 H6B 107.9 . . ?
C6 S7 C8 100.5(7) . . ?
C6 S7 Ru1 103.8(5) . . ?
C8 S7 Ru1 105.9(5) . . ?
C9 C8 S7 112.9(11) . . ?
C9 C8 H8A 109.0 . . ?
S7 C8 H8A 109.0 . . ?
C9 C8 H8B 109.0 . . ?
S7 C8 H8B 109.0 . . ?
H8A C8 H8B 107.8 . . ?
C8 C9 S1 111.1(12) . . ?
C8 C9 H9A 109.4 . . ?
S1 C9 H9A 109.4 . . ?
C8 C9 H9B 109.4 . . ?
S1 C9 H9B 109.4 . . ?
H9A C9 H9B 108.0 . . ?
C16 N11 C12 116.0(12) . . ?
C16 N11 Ru1 129.4(11) . . ?
C12 N11 Ru1 114.4(9) . . ?
N13 C12 N11 127.9(12) . . ?
N13 C12 C12 115.8(16) . 3_776 ?
N11 C12 C12 116.0(16) . 3_776 ?
C14 N13 C12 115.9(13) . . ?
C14 N13 Ru1 129.1(10) . 3_776 ?
C12 N13 Ru1 115.0(8) . 3_776 ?
N13 C14 C15 121.0(13) . . ?
N13 C14 H14 119.5 . . ?
C15 C14 H14 119.5 . . ?
C16 C15 C14 119.1(12) . . ?
C16 C15 H15 120.5 . . ?
C14 C15 H15 120.5 . . ?
N11 C16 C15 120.0(14) . . ?
N11 C16 H16 120.0 . . ?
C15 C16 H16 120.0 . . ?
H101 O100 H102 110(4) . . ?
H201 O200 H202 111(4) . . ?

loop_
_geom_bond_atom_site_label_1
_geom_bond_atom_site_label_2
_geom_bond_distance
_geom_bond_site_symmetry_2
_geom_bond_publ_flag
Ru1 N13 2.116(12) 3_776 ?
Ru1 N11 2.120(11) . ?
Ru1 S4 2.286(5) . ?
Ru1 S1 2.306(5) . ?
Ru1 S7 2.317(4) . ?
Ru1 Cl1 2.424(4) . ?
S1 C2 1.821(19) . ?
S1 C9 1.827(18) . ?
C2 C3 1.57(3) . ?
C2 H2A 0.9700 . ?
C2 H2B 0.9700 . ?
C3 S4 1.851(17) . ?
C3 H3A 0.9700 . ?
C3 H3B 0.9700 . ?
S4 C5 1.876(13) . ?
C5 C6 1.47(2) . ?
C5 H5A 0.9700 . ?
C5 H5B 0.9700 . ?
C6 S7 1.830(14) . ?
C6 H6A 0.9700 . ?
C6 H6B 0.9700 . ?
S7 C8 1.876(17) . ?
C8 C9 1.53(2) . ?
C8 H8A 0.9700 . ?
C8 H8B 0.9700 . ?
C9 H9A 0.9700 . ?
C9 H9B 0.9700 . ?
N11 C16 1.341(17) . ?
N11 C12 1.352(19) . ?
C12 N13 1.347(18) . ?
C12 C12 1.50(2) 3_776 ?
N13 C14 1.305(17) . ?
N13 Ru1 2.116(12) 3_776 ?
C14 C15 1.43(2) . ?
C14 H14 0.9300 . ?
C15 C16 1.38(2) . ?
C15 H15 0.9300 . ?
C16 H16 0.9300 . ?
O100 H101 0.85(2) . ?
O100 H102 0.85(2) . ?
O200 H201 0.85(2) . ?
O200 H202 0.85(2) . ?
